data_1558938
loop_
_publ_author_name
'Diteepeng, Nichabhat'
'Wilson, Isobel A. P.'
'Buffet, Jean-Charles'
'Turner, Zo\"e R.'
'O'Hare, Dermot'

_publ_section_title
;
 l- and rac-lactide polymerisation using scandium and aluminium
 permethylindenyl complexes
;
_journal_issue 39
_journal_name_full 'Polymer Chemistry'
_journal_page_first 6308
_journal_page_last 6318
_journal_paper_doi 10.1039/D0PY00980F
_journal_volume 11
_journal_year 2020
_chemical_formula_moiety 'C36 H56 Cl2 N4 Rh2 Si2, C7 H8'
_chemical_formula_sum 'C43 H64 Cl2 N4 Rh2 Si2'
_chemical_formula_weight 969.88
_chemical_properties_physical Air-sensitive
_space_group_crystal_system monoclinic
_space_group_IT_number 15
_space_group_name_Hall '-C 2yc'
_space_group_name_H-M_alt 'C 1 2/c 1'
_atom_sites_solution_hydrogens mixed
_atom_sites_solution_primary heavy
_atom_sites_solution_secondary difmap
_audit_creation_method SHELXL-2018/1
_audit_update_record
;
2020-07-04 deposited with the CCDC.	2020-08-31 downloaded from the CCDC.
;
_cell_angle_alpha 90
_cell_angle_beta 93.5001(14)
_cell_angle_gamma 90
_cell_formula_units_Z 4
_cell_length_a 17.8169(5)
_cell_length_b 14.6327(4)
_cell_length_c 17.7916(5)
_cell_measurement_reflns_used 38365
_cell_measurement_temperature 150(2)
_cell_measurement_theta_max 27.5
_cell_measurement_theta_min 1.8
_cell_volume 4629.8(2)
_computing_cell_refinement PROCESS-AUTO
_computing_data_collection PROCESS-AUTO
_computing_data_reduction 'teXsan Ver.1.11'
_computing_molecular_graphics
;
'ORTEP-3', 'Yadokari-XG (Wakita, Nemoto et al., 2009)'
;
_computing_publication_material
;
'Yadokari-XG (Wakita, Nemoto et al., 2009)'
;
_computing_structure_refinement 'SHELXL-2018/1 (Sheldrick, 2018)'
_computing_structure_solution 'DIRDIF-2008 (PATTY)'
_diffrn_ambient_temperature 150(2)
_diffrn_detector_area_resol_mean 10.00
_diffrn_measured_fraction_theta_full 0.999
_diffrn_measured_fraction_theta_max 0.999
_diffrn_measurement_device_type 'Rigaku RAXIS-RAPID Imaging Plate'
_diffrn_measurement_method \w
_diffrn_radiation_monochromator graphite
_diffrn_radiation_source 'rotating-anode X-ray tube'
_diffrn_radiation_type MoK\a
_diffrn_radiation_wavelength 0.71073
_diffrn_reflns_av_R_equivalents 0.0316
_diffrn_reflns_av_unetI/netI 0.0170
_diffrn_reflns_Laue_measured_fraction_full 0.999
_diffrn_reflns_Laue_measured_fraction_max 0.999
_diffrn_reflns_limit_h_max 23
_diffrn_reflns_limit_h_min -23
_diffrn_reflns_limit_k_max 18
_diffrn_reflns_limit_k_min -18
_diffrn_reflns_limit_l_max 21
_diffrn_reflns_limit_l_min -23
_diffrn_reflns_number 28845
_diffrn_reflns_point_group_measured_fraction_full 0.999
_diffrn_reflns_point_group_measured_fraction_max 0.999
_diffrn_reflns_theta_full 25.242
_diffrn_reflns_theta_max 27.482
_diffrn_reflns_theta_min 2.290
_exptl_absorpt_coefficient_mu 0.913
_exptl_absorpt_correction_T_max 0.897404
_exptl_absorpt_correction_T_min 0.771603
_exptl_absorpt_correction_type numerical
_exptl_absorpt_process_details
;
HIGASHI, T. (1999). Shape - Program to obtain Crystal Shape using CCD camera.
Rigaku Corporation, Tokyo, Japan.
HIGASHI, T. (1999). Numabs - Numerical Absorption Correction, 
Rigaku Corporation, Tokyo, Japan.
;
_exptl_crystal_colour yellow
_exptl_crystal_density_diffrn 1.391
_exptl_crystal_description prism
_exptl_crystal_F_000 2008
_exptl_crystal_recrystallization_method
'Crystallisation directly from a reaction mixture  of 2-(di-tert-butylsilyl)methyl-7-methyl-1,8-naphthyridine and  [RhCl(coe)2]2 in toluene'
_exptl_crystal_size_max 0.460
_exptl_crystal_size_mid 0.130
_exptl_crystal_size_min 0.120
_refine_diff_density_max 0.437
_refine_diff_density_min -0.493
_refine_diff_density_rms 0.072
_refine_ls_extinction_method none
_refine_ls_goodness_of_fit_ref 1.047
_refine_ls_hydrogen_treatment mixed
_refine_ls_matrix_type full
_refine_ls_number_parameters 272
_refine_ls_number_reflns 5285
_refine_ls_number_restraints 90
_refine_ls_restrained_S_all 1.050
_refine_ls_R_factor_all 0.0234
_refine_ls_R_factor_gt 0.0213
_refine_ls_shift/su_max 0.001
_refine_ls_shift/su_mean 0.000
_refine_ls_structure_factor_coef Fsqd
_refine_ls_weighting_details 'w=1/[\s^2^(Fo^2^)+(0.0270P)^2^+6.0229P] where P=(Fo^2^+2Fc^2^)/3'
_refine_ls_weighting_scheme calc
_refine_ls_wR_factor_gt 0.0527
_refine_ls_wR_factor_ref 0.0535
_reflns_Friedel_coverage 0.000
_reflns_number_gt 5008
_reflns_number_total 5285
_reflns_threshold_expression 'I > 2\s(I)'
_cod_data_source_file d0py00980f2.cif
_cod_data_source_block complex-1
_cod_depositor_comments 'Adding full bibliography for 1558937--1558946.cif.'
_cod_original_sg_symbol_H-M 'C 2/c'
_cod_database_code 1558938
_shelx_shelxl_version_number 2018/1
_shelx_space_group_comment
;
The symmetry employed for this shelxl refinement is uniquely defined
by the following loop, which should always be used as a source of
symmetry information in preference to the above space-group names.
They are only intended as comments.
;
_shelx_estimated_absorpt_t_min 0.679
_shelx_estimated_absorpt_t_max 0.898

loop_
_space_group_symop_operation_xyz
'x, y, z'
'-x, y, -z+1/2'
'x+1/2, y+1/2, z'
'-x+1/2, y+1/2, -z+1/2'
'-x, -y, -z'
'x, -y, z-1/2'
'-x+1/2, -y+1/2, -z'
'x+1/2, -y+1/2, z-1/2'

loop_
_atom_site_label
_atom_site_type_symbol
_atom_site_fract_x
_atom_site_fract_y
_atom_site_fract_z
_atom_site_U_iso_or_equiv
_atom_site_adp_type
_atom_site_occupancy
_atom_site_site_symmetry_order
_atom_site_calc_flag
_atom_site_refinement_flags_posn
_atom_site_refinement_flags_adp
_atom_site_refinement_flags_occupancy
_atom_site_disorder_assembly
_atom_site_disorder_group
Rh1 Rh 0.09202(2) 0.13889(2) 0.23571(2) 0.01492(4) Uani 1 1 d . . . . .
H1 H 0.1536(12) 0.0997(15) 0.2841(12) 0.036(6) Uiso 1 1 d . . . . .
Cl1 Cl 0.02738(2) 0.19362(2) 0.33779(2) 0.01920(7) Uani 1 1 d . . . . .
Si1 Si 0.18686(2) 0.24189(3) 0.23523(2) 0.01804(9) Uani 1 1 d . . . . .
N1 N 0.14254(7) 0.08365(9) 0.14826(7) 0.0180(2) Uani 1 1 d . . . . .
N2 N 0.04209(7) -0.01445(9) 0.14445(7) 0.0201(3) Uani 1 1 d . . . . .
C1 C 0.24302(9) 0.26955(11) 0.32858(9) 0.0258(3) Uani 1 1 d . . . . .
C2 C 0.25095(11) 0.18458(14) 0.37858(11) 0.0371(4) Uani 1 1 d . . . . .
H2 H 0.281465 0.199405 0.424664 0.056 Uiso 1 1 calc R U . . .
H3 H 0.275434 0.135762 0.351394 0.056 Uiso 1 1 calc R U . . .
H4 H 0.201024 0.164164 0.391714 0.056 Uiso 1 1 calc R U . . .
C3 C 0.20382(12) 0.34368(15) 0.37283(12) 0.0399(5) Uani 1 1 d . . . . .
H5 H 0.151634 0.325576 0.379220 0.060 Uiso 1 1 calc R U . . .
H6 H 0.204527 0.401565 0.345175 0.060 Uiso 1 1 calc R U . . .
H7 H 0.230234 0.351286 0.422381 0.060 Uiso 1 1 calc R U . . .
C4 C 0.32332(10) 0.30170(14) 0.31345(11) 0.0354(4) Uani 1 1 d . . . . .
H8 H 0.351907 0.312222 0.361482 0.053 Uiso 1 1 calc R U . . .
H9 H 0.320545 0.358626 0.284389 0.053 Uiso 1 1 calc R U . . .
H10 H 0.348428 0.254652 0.284870 0.053 Uiso 1 1 calc R U . . .
C5 C 0.15700(9) 0.34859(11) 0.17728(11) 0.0275(4) Uani 1 1 d . . . . .
C6 C 0.22134(11) 0.41840(13) 0.17370(14) 0.0415(5) Uani 1 1 d . . . . .
H11 H 0.265771 0.388214 0.155315 0.062 Uiso 1 1 calc R U . . .
H12 H 0.233600 0.443266 0.224106 0.062 Uiso 1 1 calc R U . . .
H13 H 0.205605 0.468169 0.139399 0.062 Uiso 1 1 calc R U . . .
C7 C 0.08872(10) 0.39679(12) 0.20836(12) 0.0347(4) Uani 1 1 d . . . . .
H14 H 0.101222 0.416279 0.260315 0.052 Uiso 1 1 calc R U . . .
H15 H 0.046034 0.354477 0.207300 0.052 Uiso 1 1 calc R U . . .
H16 H 0.075395 0.450335 0.177251 0.052 Uiso 1 1 calc R U . . .
C8 C 0.13510(11) 0.31825(14) 0.09598(11) 0.0344(4) Uani 1 1 d . . . . .
H17 H 0.094589 0.272982 0.096327 0.041(6) Uiso 1 1 calc R . . . .
H18 H 0.178888 0.291110 0.073761 0.061 Uiso 1 1 calc R U . . .
H19 H 0.117887 0.371373 0.066127 0.061 Uiso 1 1 calc R U . . .
C9 C 0.25339(9) 0.17476(11) 0.17473(9) 0.0233(3) Uani 1 1 d . . . . .
H20 H 0.281931 0.217635 0.144248 0.028 Uiso 1 1 calc R U . . .
H21 H 0.289774 0.139678 0.207639 0.028 Uiso 1 1 calc R U . . .
C10 C 0.20868(8) 0.11089(11) 0.12404(9) 0.0205(3) Uani 1 1 d . . . . .
C11 C 0.23396(9) 0.07884(11) 0.05493(9) 0.0247(3) Uani 1 1 d . . . . .
H22 H 0.280131 0.100569 0.037701 0.030 Uiso 1 1 calc R U . . .
C12 C 0.19241(9) 0.01695(12) 0.01293(9) 0.0257(3) Uani 1 1 d . . . . .
H23 H 0.208480 -0.002833 -0.034343 0.031 Uiso 1 1 calc R U . . .
C13 C 0.12520(9) -0.01752(11) 0.04039(8) 0.0214(3) Uani 1 1 d . . . . .
C14 C 0.07910(9) -0.08518(12) 0.00459(9) 0.0267(3) Uani 1 1 d . . . . .
H24 H 0.090812 -0.109282 -0.042872 0.032 Uiso 1 1 calc R U . . .
C15 C 0.01764(10) -0.11530(12) 0.03916(10) 0.0274(3) Uani 1 1 d . . . . .
H25 H -0.014104 -0.160443 0.015629 0.033 Uiso 1 1 calc R U . . .
C16 C 0.00096(9) -0.07933(11) 0.11031(9) 0.0237(3) Uani 1 1 d . . . . .
C17 C 0.10281(8) 0.01606(10) 0.10975(8) 0.0185(3) Uani 1 1 d . . . . .
C18 C -0.06526(10) -0.11306(14) 0.15043(12) 0.0346(4) Uani 1 1 d . . . . .
H26 H -0.050203 -0.165927 0.181632 0.052 Uiso 1 1 calc R U . . .
H27 H -0.105537 -0.131010 0.113387 0.052 Uiso 1 1 calc R U . . .
H28 H -0.083331 -0.064301 0.182479 0.052 Uiso 1 1 calc R U . . .
C19 C -0.0079(3) 0.5289(4) 0.4837(5) 0.148(5) Uani 0.5 1 d DG U P A -1
C20 C 0.0440(3) 0.4601(4) 0.4725(3) 0.085(3) Uani 0.5 1 d DG U P A -1
H29 H 0.076156 0.464214 0.431908 0.102 Uiso 0.5 1 calc R U P A -1
C21 C 0.0490(4) 0.3852(4) 0.5206(4) 0.076(2) Uani 0.5 1 d G U P A -1
H30 H 0.084492 0.338161 0.512920 0.091 Uiso 0.5 1 calc R U P A -1
C22 C 0.0020(4) 0.3791(6) 0.5800(4) 0.125(5) Uani 0.5 1 d G U P A -1
H31 H 0.005402 0.327918 0.612858 0.150 Uiso 0.5 1 calc R U P A -1
C23 C -0.0499(3) 0.4479(7) 0.5912(4) 0.189(7) Uani 0.5 1 d G U P A -1
H32 H -0.082025 0.443730 0.631785 0.227 Uiso 0.5 1 calc R U P A -1
C24 C -0.0549(3) 0.5228(5) 0.5431(5) 0.195(7) Uani 0.5 1 d DG U P A -1
H33 H -0.090362 0.569785 0.550774 0.234 Uiso 0.5 1 calc R U P A -1
C25 C -0.0118(9) 0.6079(8) 0.4301(9) 0.245(11) Uani 0.5 1 d D U P A -1
H34 H 0.030137 0.649699 0.442479 0.367 Uiso 0.5 1 calc R U P A -1
H35 H -0.059473 0.640309 0.434101 0.367 Uiso 0.5 1 calc R U P A -1
H36 H -0.008485 0.585317 0.378500 0.367 Uiso 0.5 1 calc R U P A -1

loop_
_atom_site_aniso_label
_atom_site_aniso_U_11
_atom_site_aniso_U_22
_atom_site_aniso_U_33
_atom_site_aniso_U_23
_atom_site_aniso_U_13
_atom_site_aniso_U_12
Rh1 0.01356(6) 0.01692(7) 0.01438(7) 0.00005(4) 0.00179(4) -0.00124(4)
Cl1 0.01778(15) 0.02579(17) 0.01413(15) -0.00100(13) 0.00182(12) -0.00059(13)
Si1 0.01682(18) 0.01688(18) 0.0207(2) 0.00025(15) 0.00335(15) -0.00254(14)
N1 0.0176(6) 0.0190(6) 0.0173(6) -0.0002(5) 0.0014(5) 0.0007(5)
N2 0.0186(6) 0.0204(6) 0.0212(6) -0.0004(5) -0.0002(5) 0.0009(5)
C1 0.0243(8) 0.0273(8) 0.0257(8) -0.0041(6) 0.0012(6) -0.0082(6)
C2 0.0376(10) 0.0427(11) 0.0292(9) 0.0044(8) -0.0110(8) -0.0116(8)
C3 0.0400(11) 0.0423(10) 0.0380(11) -0.0185(9) 0.0072(8) -0.0110(9)
C4 0.0263(8) 0.0425(10) 0.0371(10) -0.0058(8) -0.0002(7) -0.0142(8)
C5 0.0236(8) 0.0225(7) 0.0373(9) 0.0097(7) 0.0090(7) 0.0004(6)
C6 0.0337(10) 0.0280(9) 0.0640(14) 0.0169(9) 0.0126(9) -0.0050(8)
C7 0.0306(9) 0.0241(8) 0.0505(11) 0.0069(8) 0.0110(8) 0.0056(7)
C8 0.0323(9) 0.0403(10) 0.0313(9) 0.0171(8) 0.0081(7) 0.0038(8)
C9 0.0176(7) 0.0251(8) 0.0276(8) -0.0018(6) 0.0051(6) -0.0028(6)
C10 0.0194(7) 0.0208(7) 0.0218(7) 0.0010(6) 0.0044(6) 0.0017(6)
C11 0.0237(7) 0.0264(8) 0.0251(8) 0.0023(6) 0.0092(6) 0.0025(6)
C12 0.0307(8) 0.0285(8) 0.0185(7) 0.0005(6) 0.0064(6) 0.0069(7)
C13 0.0242(7) 0.0227(7) 0.0171(7) 0.0003(6) -0.0003(6) 0.0061(6)
C14 0.0302(8) 0.0276(8) 0.0216(7) -0.0060(6) -0.0044(6) 0.0077(7)
C15 0.0272(8) 0.0232(7) 0.0306(9) -0.0058(7) -0.0089(7) 0.0014(6)
C16 0.0206(7) 0.0213(7) 0.0287(8) 0.0006(6) -0.0037(6) 0.0007(6)
C17 0.0188(7) 0.0188(7) 0.0177(7) 0.0008(5) -0.0001(5) 0.0035(5)
C18 0.0266(8) 0.0358(9) 0.0416(10) -0.0033(8) 0.0029(8) -0.0108(7)
C19 0.077(5) 0.087(6) 0.267(13) -0.127(8) -0.097(6) 0.038(5)
C20 0.037(4) 0.088(6) 0.131(7) -0.063(5) 0.004(5) 0.006(4)
C21 0.058(4) 0.081(5) 0.087(5) -0.028(4) 0.002(3) 0.006(3)
C22 0.107(8) 0.166(11) 0.103(7) -0.070(7) 0.021(7) -0.074(8)
C23 0.069(6) 0.298(16) 0.207(11) -0.208(11) 0.055(7) -0.072(8)
C24 0.051(6) 0.211(13) 0.315(18) -0.228(11) -0.041(10) 0.033(9)
C25 0.23(2) 0.092(8) 0.39(3) -0.084(14) -0.198(18) 0.022(11)

loop_
_atom_type_symbol
_atom_type_description
_atom_type_scat_dispersion_real
_atom_type_scat_dispersion_imag
_atom_type_scat_source
C C 0.0033 0.0016 'International Tables Vol C Tables 4.2.6.8 and 6.1.1.4'
H H 0.0000 0.0000 'International Tables Vol C Tables 4.2.6.8 and 6.1.1.4'
N N 0.0061 0.0033 'International Tables Vol C Tables 4.2.6.8 and 6.1.1.4'
Si Si 0.0817 0.0704 'International Tables Vol C Tables 4.2.6.8 and 6.1.1.4'
Cl Cl 0.1484 0.1585 'International Tables Vol C Tables 4.2.6.8 and 6.1.1.4'
Rh Rh -1.1178 0.9187 'International Tables Vol C Tables 4.2.6.8 and 6.1.1.4'

loop_
_geom_angle_atom_site_label_1
_geom_angle_atom_site_label_2
_geom_angle_atom_site_label_3
_geom_angle
_geom_angle_site_symmetry_1
_geom_angle_site_symmetry_3
_geom_angle_publ_flag
N1 Rh1 Si1 83.99(4) . . ?
N1 Rh1 Cl1 175.74(4) . . ?
Si1 Rh1 Cl1 100.198(14) . . ?
N1 Rh1 Cl1 97.34(4) . 2 ?
Si1 Rh1 Cl1 112.785(14) . 2 ?
Cl1 Rh1 Cl1 81.771(13) . 2 ?
N1 Rh1 H1 86.8(8) . . ?
Si1 Rh1 H1 74.4(9) . . ?
Cl1 Rh1 H1 93.6(8) . . ?
Cl1 Rh1 H1 172.0(8) 2 . ?
Rh1 Cl1 Rh1 85.962(12) . 2 ?
C9 Si1 C5 105.92(7) . . ?
C9 Si1 C1 106.53(7) . . ?
C5 Si1 C1 113.72(8) . . ?
C9 Si1 Rh1 98.51(5) . . ?
C5 Si1 Rh1 111.06(5) . . ?
C1 Si1 Rh1 118.97(5) . . ?
C10 N1 C17 119.35(13) . . ?
C10 N1 Rh1 124.92(10) . . ?
C17 N1 Rh1 115.66(9) . . ?
C16 N2 C17 117.56(14) . . ?
C2 C1 C3 107.76(16) . . ?
C2 C1 C4 107.16(15) . . ?
C3 C1 C4 109.25(14) . . ?
C2 C1 Si1 110.78(11) . . ?
C3 C1 Si1 111.22(13) . . ?
C4 C1 Si1 110.55(12) . . ?
C1 C2 H2 109.5 . . ?
C1 C2 H3 109.5 . . ?
H2 C2 H3 109.5 . . ?
C1 C2 H4 109.5 . . ?
H2 C2 H4 109.5 . . ?
H3 C2 H4 109.5 . . ?
C1 C3 H5 109.5 . . ?
C1 C3 H6 109.5 . . ?
H5 C3 H6 109.5 . . ?
C1 C3 H7 109.5 . . ?
H5 C3 H7 109.5 . . ?
H6 C3 H7 109.5 . . ?
C1 C4 H8 109.5 . . ?
C1 C4 H9 109.5 . . ?
H8 C4 H9 109.5 . . ?
C1 C4 H10 109.5 . . ?
H8 C4 H10 109.5 . . ?
H9 C4 H10 109.5 . . ?
C7 C5 C6 108.53(15) . . ?
C7 C5 C8 108.01(15) . . ?
C6 C5 C8 107.39(15) . . ?
C7 C5 Si1 112.19(12) . . ?
C6 C5 Si1 112.18(13) . . ?
C8 C5 Si1 108.34(12) . . ?
C5 C6 H11 109.5 . . ?
C5 C6 H12 109.5 . . ?
H11 C6 H12 109.5 . . ?
C5 C6 H13 109.5 . . ?
H11 C6 H13 109.5 . . ?
H12 C6 H13 109.5 . . ?
C5 C7 H14 109.5 . . ?
C5 C7 H15 109.5 . . ?
H14 C7 H15 109.5 . . ?
C5 C7 H16 109.5 . . ?
H14 C7 H16 109.5 . . ?
H15 C7 H16 109.5 . . ?
C5 C8 H17 109.5 . . ?
C5 C8 H18 109.5 . . ?
H17 C8 H18 109.5 . . ?
C5 C8 H19 109.5 . . ?
H17 C8 H19 109.5 . . ?
H18 C8 H19 109.5 . . ?
C10 C9 Si1 109.50(10) . . ?
C10 C9 H20 109.8 . . ?
Si1 C9 H20 109.8 . . ?
C10 C9 H21 109.8 . . ?
Si1 C9 H21 109.8 . . ?
H20 C9 H21 108.2 . . ?
N1 C10 C11 120.91(14) . . ?
N1 C10 C9 116.03(13) . . ?
C11 C10 C9 123.05(14) . . ?
C12 C11 C10 120.36(14) . . ?
C12 C11 H22 119.8 . . ?
C10 C11 H22 119.8 . . ?
C11 C12 C13 119.38(14) . . ?
C11 C12 H23 120.3 . . ?
C13 C12 H23 120.3 . . ?
C17 C13 C14 116.84(14) . . ?
C17 C13 C12 118.01(14) . . ?
C14 C13 C12 125.14(15) . . ?
C15 C14 C13 118.99(15) . . ?
C15 C14 H24 120.5 . . ?
C13 C14 H24 120.5 . . ?
C14 C15 C16 120.06(15) . . ?
C14 C15 H25 120.0 . . ?
C16 C15 H25 120.0 . . ?
N2 C16 C15 122.34(15) . . ?
N2 C16 C18 116.58(15) . . ?
C15 C16 C18 121.08(15) . . ?
N2 C17 N1 114.31(13) . . ?
N2 C17 C13 124.16(14) . . ?
N1 C17 C13 121.53(14) . . ?
C16 C18 H26 109.5 . . ?
C16 C18 H27 109.5 . . ?
H26 C18 H27 109.5 . . ?
C16 C18 H28 109.5 . . ?
H26 C18 H28 109.5 . . ?
H27 C18 H28 109.5 . . ?
C20 C19 C24 120.0 . . ?
C20 C19 C25 118.2(5) . . ?
C24 C19 C25 121.8(5) . . ?
C19 C20 C21 120.0 . . ?
C19 C20 H29 120.0 . . ?
C21 C20 H29 120.0 . . ?
C22 C21 C20 120.0 . . ?
C22 C21 H30 120.0 . . ?
C20 C21 H30 120.0 . . ?
C21 C22 C23 120.0 . . ?
C21 C22 H31 120.0 . . ?
C23 C22 H31 120.0 . . ?
C24 C23 C22 120.0 . . ?
C24 C23 H32 120.0 . . ?
C22 C23 H32 120.0 . . ?
C23 C24 C19 120.0 . . ?
C23 C24 H33 120.0 . . ?
C19 C24 H33 120.0 . . ?
C19 C25 H34 109.5 . . ?
C19 C25 H35 109.5 . . ?
H34 C25 H35 109.5 . . ?
C19 C25 H36 109.5 . . ?
H34 C25 H36 109.5 . . ?
H35 C25 H36 109.5 . . ?

loop_
_geom_bond_atom_site_label_1
_geom_bond_atom_site_label_2
_geom_bond_distance
_geom_bond_site_symmetry_2
_geom_bond_publ_flag
Rh1 N1 2.0138(12) . ?
Rh1 Si1 2.2648(4) . ?
Rh1 Cl1 2.3499(3) . ?
Rh1 Cl1 2.5568(4) 2 ?
Rh1 H1 1.47(2) . ?
Si1 C9 1.9194(16) . ?
Si1 C5 1.9278(17) . ?
Si1 C1 1.9289(17) . ?
N1 C10 1.3399(19) . ?
N1 C17 1.3746(19) . ?
N2 C16 1.324(2) . ?
N2 C17 1.3536(19) . ?
C1 C2 1.530(3) . ?
C1 C3 1.534(3) . ?
C1 C4 1.545(2) . ?
C2 H2 0.9800 . ?
C2 H3 0.9800 . ?
C2 H4 0.9800 . ?
C3 H5 0.9800 . ?
C3 H6 0.9800 . ?
C3 H7 0.9800 . ?
C4 H8 0.9800 . ?
C4 H9 0.9800 . ?
C4 H10 0.9800 . ?
C5 C7 1.538(2) . ?
C5 C6 1.540(2) . ?
C5 C8 1.540(3) . ?
C6 H11 0.9800 . ?
C6 H12 0.9800 . ?
C6 H13 0.9800 . ?
C7 H14 0.9800 . ?
C7 H15 0.9800 . ?
C7 H16 0.9800 . ?
C8 H17 0.9800 . ?
C8 H18 0.9800 . ?
C8 H19 0.9800 . ?
C9 C10 1.495(2) . ?
C9 H20 0.9900 . ?
C9 H21 0.9900 . ?
C10 C11 1.415(2) . ?
C11 C12 1.364(2) . ?
C11 H22 0.9500 . ?
C12 C13 1.414(2) . ?
C12 H23 0.9500 . ?
C13 C17 1.408(2) . ?
C13 C14 1.413(2) . ?
C14 C15 1.362(3) . ?
C14 H24 0.9500 . ?
C15 C16 1.419(2) . ?
C15 H25 0.9500 . ?
C16 C18 1.499(2) . ?
C18 H26 0.9800 . ?
C18 H27 0.9800 . ?
C18 H28 0.9800 . ?
C19 C20 1.3900 . ?
C19 C24 1.3900 . ?
C19 C25 1.499(6) . ?
C20 C21 1.3900 . ?
C20 H29 0.9500 . ?
C21 C22 1.3900 . ?
C21 H30 0.9500 . ?
C22 C23 1.3900 . ?
C22 H31 0.9500 . ?
C23 C24 1.3900 . ?
C23 H32 0.9500 . ?
C24 H33 0.9500 . ?
C25 H34 0.9800 . ?
C25 H35 0.9800 . ?
C25 H36 0.9800 . ?

loop_
_geom_torsion_atom_site_label_1
_geom_torsion_atom_site_label_2
_geom_torsion_atom_site_label_3
_geom_torsion_atom_site_label_4
_geom_torsion
_geom_torsion_site_symmetry_1
_geom_torsion_site_symmetry_2
_geom_torsion_site_symmetry_3
_geom_torsion_site_symmetry_4
_geom_torsion_publ_flag
C17 N1 C10 C11 7.3(2) . . . . ?
Rh1 N1 C10 C11 -169.33(11) . . . . ?
C17 N1 C10 C9 -171.63(13) . . . . ?
Rh1 N1 C10 C9 11.69(19) . . . . ?
Si1 C9 C10 N1 -26.22(17) . . . . ?
Si1 C9 C10 C11 154.83(13) . . . . ?
N1 C10 C11 C12 -2.3(2) . . . . ?
C9 C10 C11 C12 176.60(15) . . . . ?
C10 C11 C12 C13 -2.3(2) . . . . ?
C11 C12 C13 C17 1.8(2) . . . . ?
C11 C12 C13 C14 -176.52(15) . . . . ?
C17 C13 C14 C15 -1.5(2) . . . . ?
C12 C13 C14 C15 176.88(16) . . . . ?
C13 C14 C15 C16 -0.5(2) . . . . ?
C17 N2 C16 C15 -1.4(2) . . . . ?
C17 N2 C16 C18 179.04(14) . . . . ?
C14 C15 C16 N2 2.0(2) . . . . ?
C14 C15 C16 C18 -178.44(16) . . . . ?
C16 N2 C17 N1 179.68(13) . . . . ?
C16 N2 C17 C13 -0.7(2) . . . . ?
C10 N1 C17 N2 171.73(13) . . . . ?
Rh1 N1 C17 N2 -11.30(16) . . . . ?
C10 N1 C17 C13 -7.9(2) . . . . ?
Rh1 N1 C17 C13 169.10(11) . . . . ?
C14 C13 C17 N2 2.2(2) . . . . ?
C12 C13 C17 N2 -176.30(14) . . . . ?
C14 C13 C17 N1 -178.26(14) . . . . ?
C12 C13 C17 N1 3.3(2) . . . . ?
C24 C19 C20 C21 0.0 . . . . ?
C25 C19 C20 C21 -179.4(10) . . . . ?
C19 C20 C21 C22 0.0 . . . . ?
C20 C21 C22 C23 0.0 . . . . ?
C21 C22 C23 C24 0.0 . . . . ?
C22 C23 C24 C19 0.0 . . . . ?
C20 C19 C24 C23 0.0 . . . . ?
C25 C19 C24 C23 179.4(11) . . . . ?
